data_2014579
loop_
_publ_author_name
'Ben Othman, Amel'
'Cheriaa, Najah'
'Abidi, Rym'
'Vicens, Jacques'
'Thu\'ery, Pierre'

_publ_section_title
;Self-inclusion in
 5,11,17,23-tetra-<i>tert</i>-butyl-26,27,28-trihydroxy-25-(methoxycarbonylmethoxy)calix[4]arene
 chloroform trisolvate
;
_journal_issue 12
_journal_name_full 'Acta Crystallographica Section C'
_journal_page_first o859
_journal_page_last o861
_journal_paper_doi 10.1107/S0108270104026356
_journal_volume 60
_journal_year 2004
_chemical_formula_iupac 'C47 H60 O6, 3C H Cl3'
_chemical_formula_moiety 'C47 H60 O6, 3C H Cl3'
_chemical_formula_sum 'C50 H63 Cl9 O6'
_chemical_formula_weight 1079.05
_chemical_name_systematic
;
5,11,17,23-tetra-tert-butyl-25-methoxycarbonylmethoxy-26,27,28-
trihydroxycalix[4]arene chloroform trisolvate
;
_space_group_IT_number 33
_symmetry_cell_setting orthorhombic
_symmetry_space_group_name_Hall 'P 2c -2n'
_symmetry_space_group_name_H-M 'P n a 21'
_atom_sites_solution_hydrogens geom
_atom_sites_solution_primary direct
_atom_sites_solution_secondary difmap
_audit_creation_method SHELXL-97
_cell_angle_alpha 90.00
_cell_angle_beta 90.00
_cell_angle_gamma 90.00
_cell_formula_units_Z 4
_cell_length_a 23.7595(9)
_cell_length_b 24.2234(8)
_cell_length_c 9.3546(3)
_cell_measurement_reflns_used 35034
_cell_measurement_temperature 100(2)
_cell_measurement_theta_max 25.68
_cell_measurement_theta_min 2.33
_cell_volume 5383.9(3)
_computing_cell_refinement 'DENZO--SMN (Otwinowski & Minor, 1997)'
_computing_data_collection 'KappaCCD Software (Nonius, 1997)'
_computing_data_reduction DENZO--SMN
_computing_molecular_graphics 'SHELXTL (Bruker, 1999)'
_computing_publication_material 'SHELXTL (Bruker, 1999) and PLATON (Spek, 2000)'
_computing_structure_refinement 'SHELXL97 (Sheldrick, 1997)'
_computing_structure_solution 'SHELXS97 (Sheldrick, 1997)'
_diffrn_ambient_temperature 100(2)
_diffrn_measured_fraction_theta_full 0.990
_diffrn_measured_fraction_theta_max 0.990
_diffrn_measurement_device_type 'Nonius KappaCCD'
_diffrn_measurement_method '\f scans'
_diffrn_radiation_monochromator graphite
_diffrn_radiation_source 'fine-focus sealed tube'
_diffrn_radiation_type MoK\a
_diffrn_radiation_wavelength 0.71073
_diffrn_reflns_av_R_equivalents 0.0809
_diffrn_reflns_av_sigmaI/netI 0.0753
_diffrn_reflns_limit_h_max 27
_diffrn_reflns_limit_h_min -28
_diffrn_reflns_limit_k_max 28
_diffrn_reflns_limit_k_min -29
_diffrn_reflns_limit_l_max 11
_diffrn_reflns_limit_l_min -11
_diffrn_reflns_number 35034
_diffrn_reflns_theta_full 25.68
_diffrn_reflns_theta_max 25.68
_diffrn_reflns_theta_min 2.33
_diffrn_standards_decay_% none
_diffrn_standards_interval_count 0
_diffrn_standards_interval_time 0
_diffrn_standards_number 0
_exptl_absorpt_coefficient_mu 0.513
_exptl_absorpt_correction_T_max 0.936
_exptl_absorpt_correction_T_min 0.891
_exptl_absorpt_correction_type refdelf
_exptl_absorpt_process_details '(DELABS in PLATON; Spek, 2000)'
_exptl_crystal_colour colourless
_exptl_crystal_density_diffrn 1.331
_exptl_crystal_density_meas ?
_exptl_crystal_description parallelepiped
_exptl_crystal_F_000 2256
_exptl_crystal_size_max 0.26
_exptl_crystal_size_mid 0.14
_exptl_crystal_size_min 0.12
_refine_diff_density_max 0.333
_refine_diff_density_min -0.430
_refine_ls_abs_structure_details 'Flack (1983), 4416 Friedel pairs?'
_refine_ls_abs_structure_Flack 0.03(5)
_refine_ls_extinction_method none
_refine_ls_goodness_of_fit_ref 1.045
_refine_ls_hydrogen_treatment constr
_refine_ls_matrix_type full
_refine_ls_number_parameters 600
_refine_ls_number_reflns 9864
_refine_ls_number_restraints 1
_refine_ls_restrained_S_all 1.045
_refine_ls_R_factor_all 0.0711
_refine_ls_R_factor_gt 0.0475
_refine_ls_shift/su_max 0.001
_refine_ls_shift/su_mean 0.000
_refine_ls_structure_factor_coef Fsqd
_refine_ls_weighting_details 'calc w=1/[\s^2^(Fo^2^)+(0.0582P)^2^] where P=(Fo^2^+2Fc^2^)/3'
_refine_ls_weighting_scheme calc
_refine_ls_wR_factor_gt 0.1096
_refine_ls_wR_factor_ref 0.1253
_reflns_number_gt 7715
_reflns_number_total 9864
_reflns_threshold_expression I>2\s(I)
_cod_data_source_file sx1158.cif
_cod_data_source_block I
_cod_depositor_comments
;
The following automatic conversions were performed:

'_exptl_crystal_density_meas' value 'not measured' was changed to '?'
- the value is perceived as not measured.

Automatic conversion script
Id: cif_fix_values 3008 2015-01-20 13:52:24Z robertas 
;
_cod_database_code 2014579
_cod_database_fobs_code 2014579

loop_
_symmetry_equiv_pos_as_xyz
'x, y, z'
'-x, -y, z+1/2'
'x+1/2, -y+1/2, z'
'-x+1/2, y+1/2, z+1/2'

loop_
_atom_site_label
_atom_site_fract_x
_atom_site_fract_y
_atom_site_fract_z
_atom_site_U_iso_or_equiv
_atom_site_adp_type
_atom_site_calc_flag
_atom_site_refinement_flags
_atom_site_occupancy
_atom_site_disorder_assembly
_atom_site_disorder_group
_atom_site_type_symbol
O1 0.84998(11) 0.37195(11) 1.0158(2) 0.0261(6) Uani d . 1 . . O
O2 0.78661(12) 0.34530(13) 1.2415(3) 0.0393(7) Uani d . 1 . . O
O3 0.85779(12) 0.36756(11) 1.3917(3) 0.0315(6) Uani d . 1 . . O
O4 0.74012(11) 0.34386(10) 0.9239(3) 0.0287(6) Uani d . 1 . . O
H4 0.7679 0.3544 0.9817 0.034 Uiso d R 1 . . H
O5 0.76656(11) 0.24116(11) 0.8486(3) 0.0282(6) Uani d . 1 . . O
H5 0.7522 0.2752 0.8864 0.034 Uiso d R 1 . . H
O6 0.87691(11) 0.25542(10) 0.9253(3) 0.0279(6) Uani d . 1 . . O
H6 0.8385 0.2471 0.9239 0.033 Uiso d R 1 . . H
C1 0.86951(18) 0.39005(17) 1.1525(4) 0.0296(9) Uani d . 1 . . C
H1A 0.8675 0.4300 1.1588 0.036 Uiso calc R 1 . . H
H1B 0.9083 0.3789 1.1666 0.036 Uiso calc R 1 . . H
C2 0.83246(16) 0.36409(15) 1.2646(4) 0.0257(8) Uani d . 1 . . C
C3 0.82578(19) 0.34695(19) 1.5119(4) 0.0370(10) Uani d . 1 . . C
H3A 0.7896 0.3646 1.5141 0.055 Uiso calc R 1 . . H
H3B 0.8456 0.3548 1.5989 0.055 Uiso calc R 1 . . H
H3C 0.8208 0.3078 1.5024 0.055 Uiso calc R 1 . . H
C4 0.84143(15) 0.44835(15) 0.8555(4) 0.0237(8) Uani d . 1 . . C
C5 0.87297(16) 0.40331(15) 0.9042(4) 0.0258(8) Uani d . 1 . . C
C6 0.92450(16) 0.38912(15) 0.8424(4) 0.0235(8) Uani d . 1 . . C
C7 0.94548(16) 0.42335(15) 0.7358(4) 0.0274(8) Uani d . 1 . . C
H7 0.9801 0.4147 0.6951 0.033 Uiso calc R 1 . . H
C8 0.91715(16) 0.46973(15) 0.6874(4) 0.0248(8) Uani d . 1 . . C
C9 0.86455(16) 0.48097(15) 0.7482(4) 0.0271(8) Uani d . 1 . . C
H9 0.8443 0.5113 0.7156 0.032 Uiso calc R 1 . . H
C10 0.94119(17) 0.50817(17) 0.5738(4) 0.0315(9) Uani d . 1 . . C
C11 0.9021(2) 0.5089(2) 0.4439(5) 0.0562(14) Uani d . 1 . . C
H11A 0.8968 0.4719 0.4097 0.084 Uiso calc R 1 . . H
H11B 0.9185 0.5310 0.3698 0.084 Uiso calc R 1 . . H
H11C 0.8663 0.5242 0.4709 0.084 Uiso calc R 1 . . H
C12 0.9995(2) 0.4910(2) 0.5274(6) 0.0569(15) Uani d . 1 . . C
H12A 1.0231 0.4869 0.6100 0.085 Uiso calc R 1 . . H
H12B 1.0150 0.5187 0.4655 0.085 Uiso calc R 1 . . H
H12C 0.9974 0.4565 0.4773 0.085 Uiso calc R 1 . . H
C13 0.9456(2) 0.56757(18) 0.6334(5) 0.0463(12) Uani d . 1 . . C
H13A 0.9092 0.5797 0.6647 0.069 Uiso calc R 1 . . H
H13B 0.9592 0.5918 0.5598 0.069 Uiso calc R 1 . . H
H13C 0.9713 0.5681 0.7126 0.069 Uiso calc R 1 . . H
C14 0.78198(15) 0.45866(16) 0.9077(4) 0.0289(9) Uani d . 1 . . C
H14A 0.7773 0.4425 1.0019 0.035 Uiso calc R 1 . . H
H14B 0.7755 0.4981 0.9155 0.035 Uiso calc R 1 . . H
C15 0.73955(16) 0.43375(15) 0.8059(4) 0.0253(8) Uani d . 1 . . C
C16 0.72352(16) 0.37851(16) 0.8138(4) 0.0264(8) Uani d . 1 . . C
C17 0.68808(15) 0.35511(15) 0.7097(4) 0.0256(8) Uani d . 1 . . C
C18 0.66887(16) 0.38882(16) 0.5989(4) 0.0280(9) Uani d . 1 . . C
H18 0.6453 0.3737 0.5299 0.034 Uiso calc R 1 . . H
C19 0.68380(16) 0.44453(16) 0.5877(4) 0.0272(8) Uani d . 1 . . C
C20 0.71893(16) 0.46534(16) 0.6930(4) 0.0280(8) Uani d . 1 . . C
H20 0.7293 0.5023 0.6880 0.034 Uiso calc R 1 . . H
C21 0.66268(17) 0.47833(16) 0.4605(4) 0.0325(9) Uani d . 1 . . C
C22 0.6933(2) 0.45768(19) 0.3238(5) 0.0438(11) Uani d . 1 . . C
H22A 0.7332 0.4619 0.3356 0.066 Uiso calc R 1 . . H
H22B 0.6810 0.4789 0.2430 0.066 Uiso calc R 1 . . H
H22C 0.6846 0.4194 0.3084 0.066 Uiso calc R 1 . . H
C23 0.67517(19) 0.53989(17) 0.4793(5) 0.0404(10) Uani d . 1 . . C
H23A 0.6580 0.5528 0.5659 0.061 Uiso calc R 1 . . H
H23B 0.6602 0.5600 0.3995 0.061 Uiso calc R 1 . . H
H23C 0.7151 0.5454 0.4844 0.061 Uiso calc R 1 . . H
C24 0.59894(18) 0.47107(18) 0.4403(5) 0.0405(10) Uani d . 1 . . C
H24A 0.5906 0.4328 0.4235 0.061 Uiso calc R 1 . . H
H24B 0.5867 0.4926 0.3599 0.061 Uiso calc R 1 . . H
H24C 0.5797 0.4833 0.5248 0.061 Uiso calc R 1 . . H
C25 0.67126(15) 0.29458(15) 0.7125(4) 0.0252(8) Uani d . 1 . . C
H25A 0.6689 0.2826 0.8112 0.030 Uiso calc R 1 . . H
H25B 0.6341 0.2909 0.6707 0.030 Uiso calc R 1 . . H
C26 0.71144(16) 0.25691(15) 0.6335(4) 0.0246(8) Uani d . 1 . . C
C27 0.75663(16) 0.23207(15) 0.7039(4) 0.0244(8) Uani d . 1 . . C
C28 0.79347(16) 0.19611(16) 0.6336(4) 0.0256(8) Uani d . 1 . . C
C29 0.78374(15) 0.18547(15) 0.4903(4) 0.0257(8) Uani d . 1 . . C
H29 0.8075 0.1610 0.4431 0.031 Uiso calc R 1 . . H
C30 0.73967(15) 0.20996(15) 0.4131(4) 0.0245(8) Uani d . 1 . . C
C31 0.70470(16) 0.24568(15) 0.4879(4) 0.0259(8) Uani d . 1 . . C
H31 0.6755 0.2629 0.4390 0.031 Uiso calc R 1 . . H
C32 0.73149(16) 0.19458(16) 0.2554(4) 0.0294(9) Uani d . 1 . . C
C33 0.78782(17) 0.19568(19) 0.1762(4) 0.0348(10) Uani d . 1 . . C
H33A 0.8036 0.2321 0.1812 0.052 Uiso calc R 1 . . H
H33B 0.7820 0.1857 0.0780 0.052 Uiso calc R 1 . . H
H33C 0.8132 0.1699 0.2198 0.052 Uiso calc R 1 . . H
C34 0.69181(18) 0.23457(19) 0.1790(4) 0.0355(10) Uani d . 1 . . C
H34A 0.6551 0.2326 0.2217 0.053 Uiso calc R 1 . . H
H34B 0.6893 0.2247 0.0798 0.053 Uiso calc R 1 . . H
H34C 0.7061 0.2715 0.1874 0.053 Uiso calc R 1 . . H
C35 0.7075(2) 0.13616(17) 0.2471(5) 0.0414(11) Uani d . 1 . . C
H35A 0.7333 0.1108 0.2912 0.062 Uiso calc R 1 . . H
H35B 0.7021 0.1261 0.1488 0.062 Uiso calc R 1 . . H
H35C 0.6720 0.1349 0.2962 0.062 Uiso calc R 1 . . H
C36 0.84456(15) 0.17306(15) 0.7085(4) 0.0263(8) Uani d . 1 . . C
H36A 0.8546 0.1377 0.6668 0.032 Uiso calc R 1 . . H
H36B 0.8362 0.1673 0.8089 0.032 Uiso calc R 1 . . H
C37 0.89356(15) 0.21324(15) 0.6935(4) 0.0246(8) Uani d . 1 . . C
C38 0.90523(16) 0.25303(15) 0.7985(4) 0.0261(8) Uani d . 1 . . C
C39 0.94807(16) 0.29137(15) 0.7771(4) 0.0250(8) Uani d . 1 . . C
C40 0.97927(16) 0.28966(15) 0.6502(4) 0.0284(9) Uani d . 1 . . C
H40 1.0080 0.3152 0.6369 0.034 Uiso calc R 1 . . H
C41 0.96875(16) 0.25091(16) 0.5430(4) 0.0267(8) Uani d . 1 . . C
C42 0.92524(15) 0.21300(16) 0.5689(4) 0.0262(8) Uani d . 1 . . C
H42 0.9173 0.1866 0.4996 0.031 Uiso calc R 1 . . H
C43 1.00031(16) 0.24939(17) 0.4011(4) 0.0297(9) Uani d . 1 . . C
C44 1.0390(2) 0.29940(19) 0.3823(6) 0.0519(13) Uani d . 1 . . C
H44A 1.0173 0.3327 0.3901 0.078 Uiso calc R 1 . . H
H44B 1.0565 0.2979 0.2899 0.078 Uiso calc R 1 . . H
H44C 1.0675 0.2990 0.4551 0.078 Uiso calc R 1 . . H
C45 1.03587(19) 0.19695(18) 0.3916(5) 0.0383(10) Uani d . 1 . . C
H45A 1.0633 0.1969 0.4669 0.057 Uiso calc R 1 . . H
H45B 1.0546 0.1958 0.3008 0.057 Uiso calc R 1 . . H
H45C 1.0120 0.1652 0.4012 0.057 Uiso calc R 1 . . H
C46 0.95818(19) 0.2497(2) 0.2756(4) 0.0427(11) Uani d . 1 . . C
H46A 0.9349 0.2174 0.2806 0.064 Uiso calc R 1 . . H
H46B 0.9784 0.2498 0.1868 0.064 Uiso calc R 1 . . H
H46C 0.9350 0.2821 0.2814 0.064 Uiso calc R 1 . . H
C47 0.95712(16) 0.33717(15) 0.8855(4) 0.0270(8) Uani d . 1 . . C
H47A 0.9969 0.3457 0.8917 0.032 Uiso calc R 1 . . H
H47B 0.9446 0.3249 0.9789 0.032 Uiso calc R 1 . . H
Cl1 0.87051(6) 0.65385(5) 0.29993(16) 0.0611(4) Uani d . 1 . . Cl
Cl2 0.78031(5) 0.57748(6) 0.23818(19) 0.0680(4) Uani d . 1 . . Cl
Cl3 0.87814(6) 0.58005(6) 0.06059(14) 0.0575(3) Uani d . 1 . . Cl
C48 0.83252(18) 0.61951(17) 0.1667(5) 0.0350(10) Uani d . 1 . . C
H48 0.8145 0.6473 0.1057 0.042 Uiso calc R 1 . . H
Cl4 0.44406(6) 0.51353(6) 0.54680(14) 0.0585(4) Uani d . 1 . . Cl
Cl5 0.44283(6) 0.44421(6) 0.29698(14) 0.0597(4) Uani d . 1 . . Cl
Cl6 0.34256(4) 0.45547(5) 0.46941(13) 0.0435(3) Uani d . 1 . . Cl
C49 0.40308(19) 0.48882(18) 0.4040(4) 0.0390(10) Uani d . 1 . . C
H49 0.3912 0.5203 0.3456 0.047 Uiso calc R 1 . . H
Cl7 0.56806(6) 0.32987(7) 0.96994(16) 0.0691(4) Uani d . 1 . . Cl
Cl8 0.52589(7) 0.39355(5) 0.73349(14) 0.0613(4) Uani d . 1 . . Cl
Cl9 0.45409(5) 0.36963(5) 0.97551(14) 0.0480(3) Uani d . 1 . . Cl
C50 0.50905(18) 0.34566(19) 0.8669(5) 0.0373(10) Uani d . 1 . . C
H50 0.4964 0.3116 0.8202 0.045 Uiso calc R 1 . . H

loop_
_atom_site_aniso_label
_atom_site_aniso_U_11
_atom_site_aniso_U_22
_atom_site_aniso_U_33
_atom_site_aniso_U_12
_atom_site_aniso_U_13
_atom_site_aniso_U_23
O1 0.0315(14) 0.0283(14) 0.0186(12) -0.0043(11) 0.0006(11) -0.0002(10)
O2 0.0339(16) 0.0517(18) 0.0323(15) -0.0093(14) -0.0004(13) -0.0006(14)
O3 0.0338(15) 0.0390(17) 0.0219(13) -0.0076(13) 0.0009(12) 0.0028(12)
O4 0.0328(15) 0.0274(14) 0.0260(14) -0.0023(11) -0.0047(12) -0.0001(11)
O5 0.0356(15) 0.0296(15) 0.0194(12) 0.0000(12) -0.0013(11) -0.0017(10)
O6 0.0286(14) 0.0300(15) 0.0251(13) -0.0039(11) 0.0051(11) -0.0034(11)
C1 0.036(2) 0.036(2) 0.0166(18) -0.0069(18) -0.0004(17) -0.0001(16)
C2 0.031(2) 0.0241(19) 0.0215(19) 0.0009(16) 0.0002(17) -0.0031(14)
C3 0.044(2) 0.047(3) 0.0200(19) -0.008(2) 0.0042(18) 0.0046(17)
C4 0.0245(19) 0.0205(19) 0.0261(18) -0.0016(15) -0.0020(16) -0.0048(15)
C5 0.030(2) 0.0232(19) 0.0245(19) -0.0058(16) -0.0001(17) -0.0001(15)
C6 0.027(2) 0.0215(19) 0.0221(18) -0.0006(15) -0.0052(16) -0.0017(14)
C7 0.030(2) 0.025(2) 0.0272(19) 0.0017(16) 0.0021(17) -0.0006(16)
C8 0.029(2) 0.0211(19) 0.0240(19) -0.0020(15) -0.0017(17) 0.0008(14)
C9 0.030(2) 0.0228(19) 0.0285(19) 0.0002(16) -0.0008(17) 0.0019(15)
C10 0.037(2) 0.031(2) 0.027(2) -0.0011(18) 0.0050(19) 0.0039(16)
C11 0.081(4) 0.056(3) 0.031(2) -0.020(3) -0.011(3) 0.015(2)
C12 0.064(3) 0.049(3) 0.057(3) 0.014(3) 0.031(3) 0.025(2)
C13 0.057(3) 0.036(3) 0.046(3) -0.015(2) 0.005(2) 0.003(2)
C14 0.029(2) 0.026(2) 0.032(2) 0.0038(16) 0.0021(17) -0.0042(16)
C15 0.0233(19) 0.024(2) 0.0283(19) -0.0014(15) 0.0040(16) -0.0046(15)
C16 0.0256(19) 0.028(2) 0.0259(19) 0.0012(16) 0.0029(17) 0.0002(15)
C17 0.0221(18) 0.023(2) 0.031(2) -0.0026(14) 0.0030(17) -0.0020(16)
C18 0.028(2) 0.029(2) 0.028(2) 0.0014(17) 0.0034(17) -0.0010(16)
C19 0.0258(19) 0.023(2) 0.032(2) 0.0012(16) 0.0052(18) 0.0024(16)
C20 0.027(2) 0.024(2) 0.034(2) -0.0009(16) 0.0022(18) 0.0007(16)
C21 0.036(2) 0.029(2) 0.032(2) 0.0036(17) 0.0001(19) 0.0045(18)
C22 0.054(3) 0.042(3) 0.036(2) 0.007(2) 0.008(2) 0.007(2)
C23 0.043(2) 0.033(2) 0.045(2) 0.0009(19) 0.005(2) 0.013(2)
C24 0.039(2) 0.037(3) 0.045(3) 0.0007(19) -0.004(2) 0.0125(19)
C25 0.0206(18) 0.028(2) 0.028(2) -0.0031(15) 0.0000(16) 0.0019(15)
C26 0.028(2) 0.0188(19) 0.0275(19) -0.0047(16) 0.0032(16) -0.0006(15)
C27 0.030(2) 0.0198(18) 0.0229(18) -0.0054(16) 0.0005(17) -0.0017(14)
C28 0.0243(19) 0.0239(19) 0.0287(19) -0.0031(16) 0.0020(16) 0.0033(16)
C29 0.0253(18) 0.027(2) 0.0249(19) -0.0060(15) 0.0004(17) -0.0018(15)
C30 0.0254(19) 0.0214(19) 0.027(2) -0.0046(15) -0.0012(16) 0.0026(15)
C31 0.0246(18) 0.026(2) 0.0266(19) -0.0041(15) -0.0021(16) 0.0038(16)
C32 0.031(2) 0.030(2) 0.027(2) -0.0042(17) 0.0000(17) 0.0012(16)
C33 0.037(2) 0.046(3) 0.022(2) 0.0037(19) -0.0011(18) 0.0018(17)
C34 0.031(2) 0.045(3) 0.030(2) -0.0011(19) -0.0031(18) 0.0008(18)
C35 0.060(3) 0.034(2) 0.030(2) -0.012(2) -0.001(2) -0.0034(18)
C36 0.0275(19) 0.0216(19) 0.030(2) -0.0015(15) -0.0024(17) -0.0002(15)
C37 0.0243(19) 0.026(2) 0.0240(19) 0.0003(15) -0.0025(16) -0.0009(15)
C38 0.029(2) 0.026(2) 0.0234(18) -0.0007(16) -0.0003(17) 0.0046(15)
C39 0.0270(19) 0.0218(19) 0.026(2) 0.0038(15) -0.0027(17) 0.0008(15)
C40 0.023(2) 0.025(2) 0.037(2) -0.0009(16) -0.0021(17) 0.0007(17)
C41 0.0283(19) 0.024(2) 0.0275(19) 0.0016(16) 0.0005(17) 0.0035(15)
C42 0.0250(19) 0.027(2) 0.0261(19) 0.0024(16) 0.0011(17) 0.0014(16)
C43 0.029(2) 0.030(2) 0.030(2) 0.0027(17) 0.0064(17) 0.0003(17)
C44 0.061(3) 0.041(3) 0.054(3) -0.015(2) 0.034(3) -0.006(2)
C45 0.040(2) 0.039(2) 0.036(2) 0.006(2) 0.002(2) -0.0051(19)
C46 0.041(3) 0.057(3) 0.030(2) 0.014(2) 0.004(2) 0.009(2)
C47 0.0238(19) 0.029(2) 0.029(2) -0.0009(16) -0.0037(16) 0.0016(16)
Cl1 0.0713(9) 0.0439(7) 0.0681(8) 0.0131(6) -0.0327(7) -0.0081(6)
Cl2 0.0369(6) 0.0669(9) 0.1003(11) -0.0027(6) 0.0029(7) 0.0479(8)
Cl3 0.0652(8) 0.0591(8) 0.0481(7) 0.0307(7) 0.0085(6) 0.0072(6)
C48 0.035(2) 0.031(2) 0.039(2) 0.0063(18) 0.0001(19) 0.0023(18)
Cl4 0.0599(8) 0.0709(9) 0.0447(7) -0.0218(7) -0.0042(6) -0.0023(6)
Cl5 0.0596(8) 0.0692(9) 0.0502(7) 0.0142(7) 0.0065(6) -0.0076(6)
Cl6 0.0392(6) 0.0401(6) 0.0513(6) -0.0048(5) -0.0035(5) 0.0119(5)
C49 0.046(3) 0.037(3) 0.035(2) -0.006(2) -0.001(2) 0.0055(19)
Cl7 0.0463(7) 0.1094(12) 0.0517(7) 0.0234(7) 0.0010(7) -0.0079(8)
Cl8 0.0898(10) 0.0547(8) 0.0394(6) -0.0283(7) 0.0045(7) -0.0010(6)
Cl9 0.0381(6) 0.0479(7) 0.0580(7) -0.0012(5) 0.0093(6) -0.0130(6)
C50 0.033(2) 0.040(3) 0.040(2) -0.0040(19) 0.004(2) -0.0041(19)

loop_
_atom_type_symbol
_atom_type_description
_atom_type_scat_dispersion_real
_atom_type_scat_dispersion_imag
_atom_type_scat_source
C C 0.0033 0.0016 'International Tables Vol C Tables 4.2.6.8 and 6.1.1.4'
H H 0.0000 0.0000 'International Tables Vol C Tables 4.2.6.8 and 6.1.1.4'
O O 0.0106 0.0060 'International Tables Vol C Tables 4.2.6.8 and 6.1.1.4'
Cl Cl 0.1484 0.1585 'International Tables Vol C Tables 4.2.6.8 and 6.1.1.4'

loop_
_geom_angle_atom_site_label_1
_geom_angle_atom_site_label_2
_geom_angle_atom_site_label_3
_geom_angle
C5 O1 C1 112.0(3)
C2 O3 C3 115.7(3)
C16 O4 H4 119.2
C27 O5 H5 115.7
C38 O6 H6 117.4
O1 C1 C2 107.8(3)
O1 C1 H1A 110.2
C2 C1 H1A 110.2
O1 C1 H1B 110.2
C2 C1 H1B 110.2
H1A C1 H1B 108.5
O2 C2 O3 126.4(4)
O2 C2 C1 124.3(3)
O3 C2 C1 109.3(3)
O3 C3 H3A 109.5
O3 C3 H3B 109.5
H3A C3 H3B 109.5
O3 C3 H3C 109.5
H3A C3 H3C 109.5
H3B C3 H3C 109.5
C9 C4 C5 117.8(3)
C9 C4 C14 120.5(3)
C5 C4 C14 121.5(3)
C6 C5 C4 121.8(3)
C6 C5 O1 121.1(3)
C4 C5 O1 117.1(3)
C7 C6 C5 117.7(3)
C7 C6 C47 119.8(3)
C5 C6 C47 122.5(3)
C8 C7 C6 123.0(4)
C8 C7 H7 118.5
C6 C7 H7 118.5
C7 C8 C9 117.3(3)
C7 C8 C10 122.8(3)
C9 C8 C10 119.9(3)
C4 C9 C8 122.4(3)
C4 C9 H9 118.8
C8 C9 H9 118.8
C12 C10 C8 112.1(3)
C12 C10 C11 109.4(4)
C8 C10 C11 109.5(3)
C12 C10 C13 107.3(4)
C8 C10 C13 110.0(3)
C11 C10 C13 108.5(4)
C10 C11 H11A 109.5
C10 C11 H11B 109.5
H11A C11 H11B 109.5
C10 C11 H11C 109.5
H11A C11 H11C 109.5
H11B C11 H11C 109.5
C10 C12 H12A 109.5
C10 C12 H12B 109.5
H12A C12 H12B 109.5
C10 C12 H12C 109.5
H12A C12 H12C 109.5
H12B C12 H12C 109.5
C10 C13 H13A 109.5
C10 C13 H13B 109.5
H13A C13 H13B 109.5
C10 C13 H13C 109.5
H13A C13 H13C 109.5
H13B C13 H13C 109.5
C15 C14 C4 110.6(3)
C15 C14 H14A 109.5
C4 C14 H14A 109.5
C15 C14 H14B 109.5
C4 C14 H14B 109.5
H14A C14 H14B 108.1
C16 C15 C20 118.1(3)
C16 C15 C14 122.1(4)
C20 C15 C14 119.5(3)
O4 C16 C15 122.9(3)
O4 C16 C17 116.2(3)
C15 C16 C17 120.9(4)
C18 C17 C16 118.3(3)
C18 C17 C25 119.4(3)
C16 C17 C25 122.3(3)
C17 C18 C19 122.4(4)
C17 C18 H18 118.8
C19 C18 H18 118.8
C20 C19 C18 116.8(4)
C20 C19 C21 123.8(3)
C18 C19 C21 119.4(4)
C19 C20 C15 123.4(4)
C19 C20 H20 118.3
C15 C20 H20 118.3
C19 C21 C23 111.6(3)
C19 C21 C24 111.0(3)
C23 C21 C24 108.5(3)
C19 C21 C22 108.3(3)
C23 C21 C22 108.5(4)
C24 C21 C22 108.9(4)
C21 C22 H22A 109.5
C21 C22 H22B 109.5
H22A C22 H22B 109.5
C21 C22 H22C 109.5
H22A C22 H22C 109.5
H22B C22 H22C 109.5
C21 C23 H23A 109.5
C21 C23 H23B 109.5
H23A C23 H23B 109.5
C21 C23 H23C 109.5
H23A C23 H23C 109.5
H23B C23 H23C 109.5
C21 C24 H24A 109.5
C21 C24 H24B 109.5
H24A C24 H24B 109.5
C21 C24 H24C 109.5
H24A C24 H24C 109.5
H24B C24 H24C 109.5
C26 C25 C17 114.1(3)
C26 C25 H25A 108.7
C17 C25 H25A 108.7
C26 C25 H25B 108.7
C17 C25 H25B 108.7
H25A C25 H25B 107.6
C27 C26 C31 117.6(3)
C27 C26 C25 121.0(3)
C31 C26 C25 121.4(3)
O5 C27 C26 121.4(3)
O5 C27 C28 116.7(3)
C26 C27 C28 121.9(3)
C29 C28 C27 117.8(4)
C29 C28 C36 121.0(3)
C27 C28 C36 121.0(3)
C28 C29 C30 123.0(4)
C28 C29 H29 118.5
C30 C29 H29 118.5
C31 C30 C29 116.7(3)
C31 C30 C32 124.1(3)
C29 C30 C32 119.2(3)
C30 C31 C26 122.9(4)
C30 C31 H31 118.5
C26 C31 H31 118.5
C34 C32 C35 109.5(3)
C34 C32 C33 107.6(3)
C35 C32 C33 108.5(4)
C34 C32 C30 112.0(3)
C35 C32 C30 108.7(3)
C33 C32 C30 110.5(3)
C32 C33 H33A 109.5
C32 C33 H33B 109.5
H33A C33 H33B 109.5
C32 C33 H33C 109.5
H33A C33 H33C 109.5
H33B C33 H33C 109.5
C32 C34 H34A 109.5
C32 C34 H34B 109.5
H34A C34 H34B 109.5
C32 C34 H34C 109.5
H34A C34 H34C 109.5
H34B C34 H34C 109.5
C32 C35 H35A 109.5
C32 C35 H35B 109.5
H35A C35 H35B 109.5
C32 C35 H35C 109.5
H35A C35 H35C 109.5
H35B C35 H35C 109.5
C28 C36 C37 109.6(3)
C28 C36 H36A 109.7
C37 C36 H36A 109.7
C28 C36 H36B 109.7
C37 C36 H36B 109.7
H36A C36 H36B 108.2
C42 C37 C38 118.9(3)
C42 C37 C36 119.3(3)
C38 C37 C36 121.7(3)
O6 C38 C39 117.2(3)
O6 C38 C37 122.7(3)
C39 C38 C37 120.1(3)
C38 C39 C40 119.3(3)
C38 C39 C47 119.7(3)
C40 C39 C47 120.8(3)
C41 C40 C39 122.3(4)
C41 C40 H40 118.9
C39 C40 H40 118.9
C40 C41 C42 116.6(4)
C40 C41 C43 123.6(4)
C42 C41 C43 119.8(3)
C37 C42 C41 122.8(4)
C37 C42 H42 118.6
C41 C42 H42 118.6
C41 C43 C45 110.0(3)
C41 C43 C44 112.1(3)
C45 C43 C44 108.6(4)
C41 C43 C46 110.1(3)
C45 C43 C46 108.6(3)
C44 C43 C46 107.4(4)
C43 C44 H44A 109.5
C43 C44 H44B 109.5
H44A C44 H44B 109.5
C43 C44 H44C 109.5
H44A C44 H44C 109.5
H44B C44 H44C 109.5
C43 C45 H45A 109.5
C43 C45 H45B 109.5
H45A C45 H45B 109.5
C43 C45 H45C 109.5
H45A C45 H45C 109.5
H45B C45 H45C 109.5
C43 C46 H46A 109.5
C43 C46 H46B 109.5
H46A C46 H46B 109.5
C43 C46 H46C 109.5
H46A C46 H46C 109.5
H46B C46 H46C 109.5
C39 C47 C6 110.7(3)
C39 C47 H47A 109.5
C6 C47 H47A 109.5
C39 C47 H47B 109.5
C6 C47 H47B 109.5
H47A C47 H47B 108.1
Cl2 C48 Cl1 111.9(2)
Cl2 C48 Cl3 109.9(2)
Cl1 C48 Cl3 110.1(2)
Cl2 C48 H48 108.3
Cl1 C48 H48 108.3
Cl3 C48 H48 108.3
Cl5 C49 Cl4 110.2(3)
Cl5 C49 Cl6 110.9(2)
Cl4 C49 Cl6 110.2(2)
Cl5 C49 H49 108.5
Cl4 C49 H49 108.5
Cl6 C49 H49 108.5
Cl7 C50 Cl8 110.8(2)
Cl7 C50 Cl9 110.6(2)
Cl8 C50 Cl9 111.3(3)
Cl7 C50 H50 108.0
Cl8 C50 H50 108.0
Cl9 C50 H50 108.0

loop_
_geom_bond_atom_site_label_1
_geom_bond_atom_site_label_2
_geom_bond_site_symmetry_2
_geom_bond_distance
_geom_bond_publ_flag
O1 C5 . 1.402(4) ?
O1 C1 . 1.429(4) ?
O2 C2 . 1.200(5) ?
O3 C2 . 1.335(5) ?
O3 C3 . 1.446(4) ?
O4 C16 . 1.386(5) ?
O4 H4 . 0.8901 ?
O5 C27 . 1.392(4) ?
O5 H5 . 0.9594 ?
O6 C38 . 1.365(4) ?
O6 H6 . 0.9345 ?
C1 C2 . 1.507(5) ?
C1 H1A . 0.9700 ?
C1 H1B . 0.9700 ?
C3 H3A . 0.9600 ?
C3 H3B . 0.9600 ?
C3 H3C . 0.9600 ?
C4 C9 . 1.391(5) ?
C4 C5 . 1.399(5) ?
C4 C14 . 1.515(5) ?
C5 C6 . 1.397(5) ?
C6 C7 . 1.390(5) ?
C6 C47 . 1.532(5) ?
C7 C8 . 1.386(5) ?
C7 H7 . 0.9300 ?
C8 C9 . 1.399(5) ?
C8 C10 . 1.524(5) ?
C9 H9 . 0.9300 ?
C10 C12 . 1.511(6) ?
C10 C11 . 1.530(6) ?
C10 C13 . 1.547(6) ?
C11 H11A . 0.9600 ?
C11 H11B . 0.9600 ?
C11 H11C . 0.9600 ?
C12 H12A . 0.9600 ?
C12 H12B . 0.9600 ?
C12 H12C . 0.9600 ?
C13 H13A . 0.9600 ?
C13 H13B . 0.9600 ?
C13 H13C . 0.9600 ?
C14 C15 . 1.513(5) ?
C14 H14A . 0.9700 ?
C14 H14B . 0.9700 ?
C15 C16 . 1.393(5) ?
C15 C20 . 1.393(5) ?
C16 C17 . 1.406(5) ?
C17 C18 . 1.396(5) ?
C17 C25 . 1.520(5) ?
C18 C19 . 1.399(5) ?
C18 H18 . 0.9300 ?
C19 C20 . 1.386(6) ?
C19 C21 . 1.529(6) ?
C20 H20 . 0.9300 ?
C21 C23 . 1.531(6) ?
C21 C24 . 1.536(6) ?
C21 C22 . 1.554(6) ?
C22 H22A . 0.9600 ?
C22 H22B . 0.9600 ?
C22 H22C . 0.9600 ?
C23 H23A . 0.9600 ?
C23 H23B . 0.9600 ?
C23 H23C . 0.9600 ?
C24 H24A . 0.9600 ?
C24 H24B . 0.9600 ?
C24 H24C . 0.9600 ?
C25 C26 . 1.513(5) ?
C25 H25A . 0.9700 ?
C25 H25B . 0.9700 ?
C26 C27 . 1.396(5) ?
C26 C31 . 1.398(5) ?
C27 C28 . 1.399(5) ?
C28 C29 . 1.384(5) ?
C28 C36 . 1.509(5) ?
C29 C30 . 1.404(5) ?
C29 H29 . 0.9300 ?
C30 C31 . 1.389(5) ?
C30 C32 . 1.533(5) ?
C31 H31 . 0.9300 ?
C32 C34 . 1.529(6) ?
C32 C35 . 1.528(6) ?
C32 C33 . 1.530(6) ?
C33 H33A . 0.9600 ?
C33 H33B . 0.9600 ?
C33 H33C . 0.9600 ?
C34 H34A . 0.9600 ?
C34 H34B . 0.9600 ?
C34 H34C . 0.9600 ?
C35 H35A . 0.9600 ?
C35 H35B . 0.9600 ?
C35 H35C . 0.9600 ?
C36 C37 . 1.524(5) ?
C36 H36A . 0.9700 ?
C36 H36B . 0.9700 ?
C37 C42 . 1.388(5) ?
C37 C38 . 1.403(5) ?
C38 C39 . 1.392(5) ?
C39 C40 . 1.400(5) ?
C39 C47 . 1.518(5) ?
C40 C41 . 1.396(5) ?
C40 H40 . 0.9300 ?
C41 C42 . 1.404(5) ?
C41 C43 . 1.525(5) ?
C42 H42 . 0.9300 ?
C43 C45 . 1.528(6) ?
C43 C44 . 1.531(6) ?
C43 C46 . 1.543(6) ?
C44 H44A . 0.9600 ?
C44 H44B . 0.9600 ?
C44 H44C . 0.9600 ?
C45 H45A . 0.9600 ?
C45 H45B . 0.9600 ?
C45 H45C . 0.9600 ?
C46 H46A . 0.9600 ?
C46 H46B . 0.9600 ?
C46 H46C . 0.9600 ?
C47 H47A . 0.9700 ?
C47 H47B . 0.9700 ?
Cl1 C48 . 1.749(4) ?
Cl2 C48 . 1.739(4) ?
Cl3 C48 . 1.753(4) ?
C48 H48 . 0.9800 ?
Cl4 C49 . 1.758(4) ?
Cl5 C49 . 1.750(5) ?
Cl6 C49 . 1.759(4) ?
C49 H49 . 0.9800 ?
Cl7 C50 . 1.744(5) ?
Cl8 C50 . 1.750(5) ?
Cl9 C50 . 1.753(4) ?
C50 H50 . 0.9800 ?

loop_
_geom_hbond_atom_site_label_D
_geom_hbond_atom_site_label_H
_geom_hbond_atom_site_label_A
_geom_hbond_distance_DH
_geom_hbond_distance_HA
_geom_hbond_distance_DA
_geom_hbond_angle_DHA
O4 H4 O1 0.89 2.02 2.831(4) 151
O4 H4 O2 0.89 2.48 3.170(4) 135
O5 H5 O4 0.96 1.72 2.661(4) 164
O6 H6 O5 0.93 1.85 2.740(4) 157

loop_
_cod_related_entry_id
_cod_related_entry_database
_cod_related_entry_code
1 ChemSpider 21134009
